data_1000060
loop_
_publ_author_name
'Morosin, B'
'Lynch, R W'

_publ_section_title
;
Structure studies on Al~2~ Ti O~5~ at room temperature and at 600C
;
_journal_coden_ASTM ACBCAR
_journal_name_full 'Acta Crystallographica B (24,1968-38,1982)'
_journal_page_first 1040
_journal_page_last 1046
_journal_paper_doi 10.1107/S0567740872003681
_journal_volume 28
_journal_year 1972
_chemical_formula_structural 'Al2 Ti O5'
_chemical_formula_sum 'Al2 O5 Ti'
_chemical_name_systematic 'Aluminium pentaoxotitanate'
_space_group_IT_number 63
_symmetry_cell_setting orthorhombic
_symmetry_Int_Tables_number 63
_symmetry_space_group_name_Hall '-B 2 2b'
_symmetry_space_group_name_H-M 'B b m m'
_cell_angle_alpha 90
_cell_angle_beta 90
_cell_angle_gamma 90
_cell_formula_units_Z 4
_cell_length_a 9.429(2)
_cell_length_b 9.636(2)
_cell_length_c 3.591(1)
_cell_volume 326.3
_refine_ls_R_factor_all 0.098
_cod_database_code 1000060

loop_
_symmetry_equiv_pos_as_xyz
x,y,z
-x,-y,z
x,1/2-y,z
-x,1/2+y,z
-x,-y,-z
x,y,-z
-x,1/2+y,-z
x,1/2-y,-z
1/2+x,y,1/2+z
1/2-x,-y,1/2+z
1/2+x,1/2-y,1/2+z
1/2-x,1/2+y,1/2+z
1/2-x,-y,1/2-z
1/2+x,y,1/2-z
1/2-x,1/2+y,1/2-z
1/2+x,1/2-y,1/2-z

loop_
_atom_site_aniso_label
_atom_site_aniso_U_11
_atom_site_aniso_U_12
_atom_site_aniso_U_13
_atom_site_aniso_U_22
_atom_site_aniso_U_23
_atom_site_aniso_U_33
Ti1 0.0054(2) 0.0005(2) 0. 0.0052(2) 0. 0.0036(2)
Al1 0.0054(2) 0.0005(2) 0. 0.0052(2) 0. 0.0036(2)
Ti2 0.0038(3) 0. 0. 0.0024(2) 0. 0.0026(2)
Al2 0.0038(3) 0. 0. 0.0024(2) 0. 0.0026(2)
O1 0.0049(7) 0. 0. 0.0049(7) 0. 0.0047(7)
O2 0.0039(5) -0.0006(4) 0. 0.0036(5) 0. 0.0095(6)
O3 0.0050(5) 0.0007(4) 0. 0.0079(6) 0. 0.0038(5)

loop_
_atom_site_label
_atom_site_type_symbol
_atom_site_symmetry_multiplicity
_atom_site_Wyckoff_symbol
_atom_site_fract_x
_atom_site_fract_y
_atom_site_fract_z
_atom_site_occupancy
_atom_site_attached_hydrogens
_atom_site_calc_flag
Ti1 Ti4+ 4 c 0.1854(1) 0.25 0. 0.333 0 d
Al1 Al3+ 4 c 0.1854(1) 0.25 0. 0.667 0 d
Ti2 Ti4+ 8 f 0.13478(8) 0.56150(8) 0. 0.333 0 d
Al2 Al3+ 8 f 0.13478(8) 0.56150(8) 0. 0.667 0 d
O1 O2- 4 c 0.7577(3) 0.25 0. 1. 0 d
O2 O2- 8 f 0.0485(2) 0.1167(2) 0. 1. 0 d
O3 O2- 8 f 0.3125(2) 0.0721(2) 0. 1. 0 d

loop_
_atom_type_symbol
_atom_type_oxidation_number
Ti4+ 4.000
Al3+ 3.000
O2- -2.000
